data_4338626
loop_
_publ_author_name
'Saly, Mark J.'
'Heeg, Mary Jane'
'Winter, Charles H.'

_publ_section_title
;
 Volatility, High Thermal Stability, and Low Melting Points in Heavier
 Alkaline Earth Metal Complexes Containing Tris(pyrazolyl)borate Ligands
;
_journal_coden_ASTM INOCAJ
_journal_issue 12
_journal_name_full 'Inorganic Chemistry'
_journal_page_first 5303
_journal_page_last 5312
_journal_paper_doi 10.1021/ic900342j
_journal_volume 48
_journal_year 2009
_chemical_formula_sum 'C42 H68 B2 Ca N12'
_chemical_formula_weight 802.78
_space_group_IT_number 14
_symmetry_cell_setting monoclinic
_symmetry_space_group_name_Hall '-P 2yn'
_symmetry_space_group_name_H-M 'P 1 21/n 1'
_atom_sites_solution_hydrogens geom
_atom_sites_solution_primary direct
_atom_sites_solution_secondary difmap
_audit_creation_method SHELXL-97
_cell_angle_alpha 90.00
_cell_angle_beta 106.084(2)
_cell_angle_gamma 90.00
_cell_formula_units_Z 2
_cell_length_a 11.0949(4)
_cell_length_b 12.5709(4)
_cell_length_c 16.6206(6)
_cell_measurement_reflns_used 5168
_cell_measurement_temperature 100(2)
_cell_measurement_theta_max 20.6
_cell_measurement_theta_min 2.6
_cell_volume 2227.38(14)
_computing_cell_refinement 'Bruker APEX2'
_computing_data_collection 'Bruker APEX2'
_computing_data_reduction 'Bruker APEX2'
_computing_molecular_graphics SHELXTL-Plus
_computing_publication_material SHELXL-97
_computing_structure_refinement 'SHELXL-97 (Sheldrick, 1997)'
_computing_structure_solution 'SHELXS-97 (Sheldrick, 1990)'
_diffrn_ambient_temperature 100(2)
_diffrn_measured_fraction_theta_full 1.000
_diffrn_measured_fraction_theta_max 0.998
_diffrn_measurement_method 'Bruker APEX2'
_diffrn_radiation_monochromator graphite
_diffrn_radiation_source 'fine-focus sealed tube'
_diffrn_radiation_type MoK\a
_diffrn_radiation_wavelength 0.71073
_diffrn_reflns_av_R_equivalents 0.0830
_diffrn_reflns_av_sigmaI/netI 0.0526
_diffrn_reflns_limit_h_max 14
_diffrn_reflns_limit_h_min -14
_diffrn_reflns_limit_k_max 16
_diffrn_reflns_limit_k_min 0
_diffrn_reflns_limit_l_max 22
_diffrn_reflns_limit_l_min 0
_diffrn_reflns_number 65160
_diffrn_reflns_theta_full 28.30
_diffrn_reflns_theta_max 28.37
_diffrn_reflns_theta_min 1.98
_exptl_absorpt_coefficient_mu 0.185
_exptl_absorpt_correction_T_max 0.9817
_exptl_absorpt_correction_T_min 0.9551
_exptl_absorpt_correction_type multi-scan
_exptl_crystal_colour colorless
_exptl_crystal_density_diffrn 1.197
_exptl_crystal_density_method 'not measured'
_exptl_crystal_description parallelopiped
_exptl_crystal_F_000 868
_exptl_crystal_size_max 0.25
_exptl_crystal_size_mid 0.14
_exptl_crystal_size_min 0.10
_refine_diff_density_max 1.426
_refine_diff_density_min -0.653
_refine_diff_density_rms 0.072
_refine_ls_extinction_method none
_refine_ls_goodness_of_fit_ref 1.099
_refine_ls_hydrogen_treatment mixed
_refine_ls_matrix_type full
_refine_ls_number_parameters 289
_refine_ls_number_reflns 5566
_refine_ls_number_restraints 0
_refine_ls_restrained_S_all 1.099
_refine_ls_R_factor_all 0.1166
_refine_ls_R_factor_gt 0.0767
_refine_ls_shift/su_max 0.000
_refine_ls_shift/su_mean 0.000
_refine_ls_structure_factor_coef Fsqd
_refine_ls_weighting_details 'calc w=1/[\s^2^(Fo^2^)+(0.1176P)^2^+0.9711P] where P=(Fo^2^+2Fc^2^)/3'
_refine_ls_weighting_scheme calc
_refine_ls_wR_factor_gt 0.2024
_refine_ls_wR_factor_ref 0.2263
_reflns_number_gt 3733
_reflns_number_total 5566
_reflns_threshold_expression >2sigma(I)
_cod_data_source_file ic900342j_si_001.cif
_cod_data_source_block catp(5)
_cod_depositor_comments
;
The following automatic conversions were performed:

'_exptl_absorpt_correction_type' value 'Multi-scan' changed to
'multi-scan' according to
/usr/data/users/saulius/automatic-downloads/retrospective/ACS/lib/dictionaries/cif_core.dic
dictionary named 'cif_core.dic' version 2.4.2 from 2011-04-26.

Automatic conversion script
Id: cif_fix_values 2281 2013-09-26 08:29:07Z andrius 
;
_cod_original_cell_volume 2227.38(13)
_cod_original_sg_symbol_H-M P21/n
_cod_database_code 4338626

loop_
_symmetry_equiv_pos_as_xyz
'x, y, z'
'-x+1/2, y+1/2, -z+1/2'
'-x, -y, -z'
'x-1/2, -y-1/2, z-1/2'

loop_
_atom_site_label
_atom_site_type_symbol
_atom_site_fract_x
_atom_site_fract_y
_atom_site_fract_z
_atom_site_U_iso_or_equiv
_atom_site_adp_type
_atom_site_occupancy
_atom_site_symmetry_multiplicity
_atom_site_calc_flag
_atom_site_refinement_flags
_atom_site_disorder_assembly
_atom_site_disorder_group
Ca1 Ca 0.5000 0.0000 0.0000 0.0282(2) Uani 1 2 d S . .
N1 N 0.7091(2) -0.01272(17) 0.10135(15) 0.0296(5) Uani 1 1 d . . .
N2 N 0.78721(19) 0.07376(17) 0.10966(14) 0.0272(5) Uani 1 1 d . . .
C1 C 0.7602(2) -0.0770(2) 0.16573(17) 0.0302(6) Uani 1 1 d . . .
C2 C 0.8709(3) -0.0326(2) 0.21573(18) 0.0333(6) Uani 1 1 d . . .
H2 H 0.9256 -0.0625 0.2649 0.040 Uiso 1 1 calc R . .
C3 C 0.8849(2) 0.0632(2) 0.17926(17) 0.0284(6) Uani 1 1 d . . .
C4 C 0.6991(3) -0.1801(2) 0.1774(2) 0.0386(7) Uani 1 1 d . . .
H4A H 0.6410 -0.2018 0.1232 0.046 Uiso 1 1 calc R . .
H4B H 0.6489 -0.1690 0.2175 0.046 Uiso 1 1 calc R . .
C5 C 0.7918(3) -0.2687(3) 0.2093(2) 0.0491(8) Uani 1 1 d . . .
H5A H 0.8386 -0.2831 0.1684 0.059 Uiso 1 1 calc R . .
H5B H 0.7466 -0.3331 0.2174 0.059 Uiso 1 1 calc R . .
H5C H 0.8502 -0.2476 0.2627 0.059 Uiso 1 1 calc R . .
C6 C 0.9866(3) 0.1452(2) 0.20699(19) 0.0368(7) Uani 1 1 d . . .
H6A H 0.9480 0.2168 0.1999 0.044 Uiso 1 1 calc R . .
H6B H 1.0433 0.1408 0.1704 0.044 Uiso 1 1 calc R . .
C7 C 1.0636(3) 0.1317(3) 0.2977(2) 0.0448(8) Uani 1 1 d . . .
H7A H 1.0082 0.1355 0.3343 0.054 Uiso 1 1 calc R . .
H7B H 1.1264 0.1885 0.3125 0.054 Uiso 1 1 calc R . .
H7C H 1.1059 0.0625 0.3045 0.054 Uiso 1 1 calc R . .
N3 N 0.5343(2) 0.1860(2) 0.04665(15) 0.0369(6) Uani 1 1 d . . .
N4 N 0.6481(2) 0.23228(18) 0.05104(15) 0.0336(5) Uani 1 1 d . . .
C8 C 0.4581(3) 0.2657(3) 0.05503(19) 0.0440(8) Uani 1 1 d . . .
C9 C 0.5227(3) 0.3627(3) 0.0650(2) 0.0474(8) Uani 1 1 d . . .
H9 H 0.4899 0.4309 0.0718 0.057 Uiso 1 1 calc R . .
C10 C 0.6427(3) 0.3396(3) 0.0630(2) 0.0443(8) Uani 1 1 d . . .
C11 C 0.3251(3) 0.2424(3) 0.0532(2) 0.0556(10) Uani 1 1 d . . .
H11A H 0.3133 0.1643 0.0532 0.067 Uiso 1 1 calc R . .
H11B H 0.2689 0.2706 0.0005 0.067 Uiso 1 1 calc R . .
C12 C 0.2875(4) 0.2894(3) 0.1259(3) 0.0675(12) Uani 1 1 d . . .
H12A H 0.3369 0.2564 0.1780 0.081 Uiso 1 1 calc R . .
H12B H 0.1981 0.2761 0.1188 0.081 Uiso 1 1 calc R . .
H12C H 0.3030 0.3662 0.1281 0.081 Uiso 1 1 calc R . .
C13 C 0.7517(4) 0.4138(3) 0.0733(3) 0.0654(11) Uani 1 1 d . . .
H13A H 0.7353 0.4776 0.1035 0.078 Uiso 1 1 calc R . .
H13B H 0.8269 0.3784 0.1098 0.078 Uiso 1 1 calc R . .
C14 C 0.7816(6) 0.4487(5) -0.0012(3) 0.0968(17) Uani 1 1 d . . .
H14A H 0.8042 0.3871 -0.0302 0.116 Uiso 1 1 calc R . .
H14B H 0.8524 0.4983 0.0139 0.116 Uiso 1 1 calc R . .
H14C H 0.7086 0.4844 -0.0382 0.116 Uiso 1 1 calc R . .
N5 N 0.6322(2) 0.06650(19) -0.08544(14) 0.0307(5) Uani 1 1 d . . .
N6 N 0.7400(2) 0.12110(18) -0.04508(14) 0.0301(5) Uani 1 1 d . . .
C15 C 0.6436(3) 0.0408(2) -0.16089(19) 0.0348(6) Uani 1 1 d . B .
C16 C 0.7584(3) 0.0770(3) -0.1694(2) 0.0435(8) Uani 1 1 d . . .
H16 H 0.7897 0.0688 -0.2168 0.052 Uiso 1 1 calc R . .
C17 C 0.8169(3) 0.1269(3) -0.0955(2) 0.0406(7) Uani 1 1 d . D .
C18 C 0.5419(3) -0.0198(3) -0.2229(2) 0.0428(8) Uani 1 1 d . . .
H18A H 0.4648 0.0241 -0.2372 0.051 Uiso 1 1 calc R A 1
H18B H 0.5236 -0.0853 -0.1954 0.051 Uiso 1 1 calc R A 1
C19 C 0.5715(7) -0.0513(6) -0.3046(5) 0.0400(16) Uani 0.50 1 d P B 1
H19A H 0.5971 0.0119 -0.3302 0.048 Uiso 0.50 1 calc PR B 1
H19B H 0.4966 -0.0824 -0.3433 0.048 Uiso 0.50 1 calc PR B 1
H19C H 0.6397 -0.1036 -0.2924 0.048 Uiso 0.50 1 calc PR B 1
C19' C 0.5461(11) 0.0172(10) -0.3105(6) 0.080(3) Uani 0.50 1 d P B 2
H19D H 0.5471 0.0951 -0.3123 0.096 Uiso 0.50 1 calc PR B 2
H19E H 0.4720 -0.0094 -0.3527 0.096 Uiso 0.50 1 calc PR B 2
H19F H 0.6220 -0.0106 -0.3223 0.096 Uiso 0.50 1 calc PR B 2
C20 C 0.9485(3) 0.1722(3) -0.0688(2) 0.0530(9) Uani 1 1 d . . .
H20A H 0.9744 0.1916 -0.1193 0.064 Uiso 1 1 calc R C 1
H20B H 0.9484 0.2379 -0.0359 0.064 Uiso 1 1 calc R C 1
C21 C 1.0371(5) 0.0990(6) -0.0198(5) 0.0502(18) Uani 0.50 1 d P D 1
H21A H 1.1204 0.1320 -0.0034 0.060 Uiso 0.50 1 calc PR D 1
H21B H 1.0395 0.0348 -0.0527 0.060 Uiso 0.50 1 calc PR D 1
H21C H 1.0122 0.0800 0.0306 0.060 Uiso 0.50 1 calc PR D 1
C21' C 0.9454(10) 0.2816(8) -0.0882(8) 0.094(3) Uani 0.50 1 d P D 2
H21D H 1.0300 0.3113 -0.0680 0.113 Uiso 0.50 1 calc PR D 2
H21E H 0.8892 0.3184 -0.0611 0.113 Uiso 0.50 1 calc PR D 2
H21F H 0.9147 0.2911 -0.1490 0.113 Uiso 0.50 1 calc PR D 2
B1 B 0.7622(3) 0.1649(3) 0.0443(2) 0.0304(7) Uani 1 1 d . . .
H1B1 H 0.850(3) 0.218(3) 0.055(2) 0.041(9) Uiso 1 1 d . . .

loop_
_atom_site_aniso_label
_atom_site_aniso_U_11
_atom_site_aniso_U_22
_atom_site_aniso_U_33
_atom_site_aniso_U_23
_atom_site_aniso_U_13
_atom_site_aniso_U_12
Ca1 0.0205(3) 0.0360(4) 0.0285(4) -0.0017(3) 0.0074(3) 0.0033(3)
N1 0.0262(11) 0.0300(12) 0.0316(12) 0.0020(10) 0.0062(9) 0.0022(9)
N2 0.0239(10) 0.0255(11) 0.0303(12) 0.0002(9) 0.0043(9) 0.0006(9)
C1 0.0262(12) 0.0330(14) 0.0323(15) 0.0035(12) 0.0096(11) 0.0055(11)
C2 0.0310(14) 0.0358(15) 0.0305(15) 0.0056(12) 0.0042(12) 0.0047(11)
C3 0.0246(12) 0.0315(14) 0.0276(14) 0.0001(11) 0.0046(10) 0.0041(10)
C4 0.0372(15) 0.0362(16) 0.0442(18) 0.0084(14) 0.0147(13) -0.0014(12)
C5 0.0467(18) 0.0396(18) 0.061(2) 0.0170(16) 0.0153(17) 0.0012(15)
C6 0.0311(14) 0.0391(16) 0.0375(17) 0.0008(13) 0.0050(12) -0.0018(12)
C7 0.0344(15) 0.0476(18) 0.0446(19) -0.0028(15) -0.0022(14) -0.0008(14)
N3 0.0333(12) 0.0424(14) 0.0332(13) -0.0056(11) 0.0062(10) 0.0126(11)
N4 0.0378(13) 0.0306(12) 0.0308(13) 0.0022(10) 0.0067(10) 0.0089(10)
C8 0.0410(16) 0.057(2) 0.0311(16) -0.0044(14) 0.0047(13) 0.0241(15)
C9 0.061(2) 0.0387(18) 0.0398(18) -0.0020(14) 0.0098(16) 0.0181(16)
C10 0.059(2) 0.0342(16) 0.0410(18) 0.0047(14) 0.0159(16) 0.0131(15)
C11 0.0469(19) 0.068(2) 0.052(2) -0.0053(18) 0.0144(16) 0.0257(18)
C12 0.090(3) 0.052(2) 0.079(3) -0.008(2) 0.054(3) 0.008(2)
C13 0.087(3) 0.0265(17) 0.089(3) 0.0047(19) 0.036(2) 0.0060(18)
C14 0.110(4) 0.085(4) 0.080(4) 0.010(3) 0.001(3) 0.008(3)
N5 0.0240(11) 0.0380(13) 0.0296(12) 0.0005(10) 0.0064(9) 0.0004(9)
N6 0.0245(11) 0.0339(12) 0.0309(12) 0.0028(10) 0.0060(9) 0.0008(9)
C15 0.0321(14) 0.0407(16) 0.0327(16) 0.0007(13) 0.0109(12) 0.0045(12)
C16 0.0447(17) 0.053(2) 0.0393(17) -0.0025(15) 0.0230(14) -0.0021(15)
C17 0.0339(15) 0.0483(18) 0.0445(18) 0.0018(15) 0.0190(14) -0.0026(13)
C18 0.0415(17) 0.054(2) 0.0324(16) -0.0068(14) 0.0104(14) -0.0010(14)
C19 0.046(4) 0.042(4) 0.038(4) -0.014(3) 0.020(3) -0.011(3)
C19' 0.072(7) 0.101(9) 0.060(6) -0.018(6) 0.007(5) -0.025(6)
C20 0.0492(19) 0.055(2) 0.064(2) -0.0053(18) 0.0307(18) -0.0159(17)
C21 0.016(2) 0.074(5) 0.060(4) -0.020(4) 0.011(3) -0.004(3)
C21' 0.079(7) 0.088(7) 0.108(8) 0.014(6) 0.015(6) -0.032(6)
B1 0.0282(15) 0.0298(16) 0.0317(17) 0.0029(13) 0.0056(13) 0.0028(12)

loop_
_atom_type_symbol
_atom_type_description
_atom_type_scat_dispersion_real
_atom_type_scat_dispersion_imag
_atom_type_scat_source
C C 0.0033 0.0016 'International Tables Vol C Tables 4.2.6.8 and 6.1.1.4'
H H 0.0000 0.0000 'International Tables Vol C Tables 4.2.6.8 and 6.1.1.4'
B B 0.0013 0.0007 'International Tables Vol C Tables 4.2.6.8 and 6.1.1.4'
N N 0.0061 0.0033 'International Tables Vol C Tables 4.2.6.8 and 6.1.1.4'
Ca Ca 0.2262 0.3064 'International Tables Vol C Tables 4.2.6.8 and 6.1.1.4'

loop_
_geom_angle_atom_site_label_1
_geom_angle_atom_site_label_2
_geom_angle_atom_site_label_3
_geom_angle
_geom_angle_site_symmetry_1
_geom_angle_site_symmetry_3
N5 Ca1 N5 180.00(14) . 3_655
N5 Ca1 N3 101.93(8) . 3_655
N5 Ca1 N3 78.07(8) 3_655 3_655
N5 Ca1 N3 78.07(8) . .
N5 Ca1 N3 101.93(8) 3_655 .
N3 Ca1 N3 180.00(12) 3_655 .
N5 Ca1 N1 79.49(7) . .
N5 Ca1 N1 100.51(7) 3_655 .
N3 Ca1 N1 100.83(7) 3_655 .
N3 Ca1 N1 79.17(7) . .
N5 Ca1 N1 100.51(7) . 3_655
N5 Ca1 N1 79.49(7) 3_655 3_655
N3 Ca1 N1 79.17(7) 3_655 3_655
N3 Ca1 N1 100.83(7) . 3_655
N1 Ca1 N1 180.00(17) . 3_655
C1 N1 N2 106.4(2) . .
C1 N1 Ca1 134.21(18) . .
N2 N1 Ca1 117.75(15) . .
C3 N2 N1 110.0(2) . .
C3 N2 B1 128.0(2) . .
N1 N2 B1 122.0(2) . .
N1 C1 C2 110.2(2) . .
N1 C1 C4 121.3(2) . .
C2 C1 C4 128.5(3) . .
C3 C2 C1 106.0(2) . .
N2 C3 C2 107.5(2) . .
N2 C3 C6 123.3(2) . .
C2 C3 C6 129.2(3) . .
C1 C4 C5 113.3(2) . .
C3 C6 C7 113.3(3) . .
C8 N3 N4 105.9(3) . .
C8 N3 Ca1 134.0(2) . .
N4 N3 Ca1 118.64(16) . .
C10 N4 N3 110.4(2) . .
C10 N4 B1 128.1(3) . .
N3 N4 B1 121.4(2) . .
N3 C8 C9 110.2(3) . .
N3 C8 C11 119.9(3) . .
C9 C8 C11 129.9(3) . .
C10 C9 C8 106.3(3) . .
N4 C10 C9 107.1(3) . .
N4 C10 C13 124.3(3) . .
C9 C10 C13 128.5(3) . .
C8 C11 C12 113.5(3) . .
C14 C13 C10 117.5(4) . .
C15 N5 N6 106.4(2) . .
C15 N5 Ca1 133.54(19) . .
N6 N5 Ca1 117.67(16) . .
C17 N6 N5 109.6(2) . .
C17 N6 B1 128.2(2) . .
N5 N6 B1 122.2(2) . .
N5 C15 C16 110.1(3) . .
N5 C15 C18 121.2(3) . .
C16 C15 C18 128.8(3) . .
C17 C16 C15 106.1(3) . .
N6 C17 C16 107.8(3) . .
N6 C17 C20 124.1(3) . .
C16 C17 C20 127.8(3) . .
C15 C18 C19 115.6(4) . .
C15 C18 C19' 106.3(4) . .
C19 C18 C19' 34.2(5) . .
C21' C20 C21 136.8(6) . .
C21' C20 C17 109.8(5) . .
C21 C20 C17 112.4(4) . .
N6 B1 N2 111.2(2) . .
N6 B1 N4 110.4(2) . .
N2 B1 N4 110.1(2) . .

loop_
_geom_bond_atom_site_label_1
_geom_bond_atom_site_label_2
_geom_bond_distance
_geom_bond_site_symmetry_2
Ca1 N5 2.453(2) .
Ca1 N5 2.453(2) 3_655
Ca1 N3 2.460(2) 3_655
Ca1 N3 2.460(2) .
Ca1 N1 2.465(2) .
Ca1 N1 2.465(2) 3_655
N1 C1 1.335(3) .
N1 N2 1.373(3) .
N2 C3 1.355(3) .
N2 B1 1.550(4) .
C1 C2 1.394(4) .
C1 C4 1.501(4) .
C2 C3 1.377(4) .
C3 C6 1.503(4) .
C4 C5 1.508(4) .
C6 C7 1.522(4) .
N3 C8 1.343(4) .
N3 N4 1.373(3) .
N4 C10 1.367(4) .
N4 B1 1.553(4) .
C8 C9 1.400(5) .
C8 C11 1.497(5) .
C9 C10 1.372(5) .
C10 C13 1.499(5) .
C11 C12 1.503(5) .
C13 C14 1.437(7) .
N5 C15 1.335(4) .
N5 N6 1.381(3) .
N6 C17 1.354(4) .
N6 B1 1.540(4) .
C15 C16 1.397(4) .
C15 C18 1.507(4) .
C16 C17 1.372(5) .
C17 C20 1.514(4) .
C18 C19 1.534(7) .
C18 C19' 1.541(11) .
C20 C21' 1.410(11) .
C20 C21 1.426(8) .
